data_1540720
loop_
_publ_author_name
'Cimmino, Alessio'
'Mathieu, Veronique'
'Masi, Marco'
'Baroncelli, Riccardo'
'Boari, Angela'
'Pescitelli, Gennaro'
'Ferderin, Marl\`ene'
'Lisy, Romana'
'Evidente, Marco'
'Tuzi, Angela'
'Zonno, Maria Chiara'
'Kornienko, Alexander'
'Kiss, Robert'
'Evidente, Antonio'

_publ_section_title
;
 Higginsianins A and B, Two Diterpenoid \a-Pyrones Produced by
 Colletotrichum higginsianum, with in Vitro Cytostatic Activity.
;
_journal_issue 1
_journal_name_full 'Journal of natural products'
_journal_page_first 116
_journal_page_last 125
_journal_paper_doi 10.1021/acs.jnatprod.5b00779
_journal_volume 79
_journal_year 2016
_chemical_formula_moiety 'C27 H38 O4'
_chemical_formula_sum 'C27 H38 O4'
_chemical_formula_weight 426.57
_space_group_IT_number 1
_symmetry_cell_setting triclinic
_symmetry_space_group_name_Hall 'P 1'
_symmetry_space_group_name_H-M 'P 1'
_atom_sites_solution_hydrogens geom
_atom_sites_solution_primary direct
_atom_sites_solution_secondary difmap
_audit_creation_method SHELXL-97
_cell_angle_alpha 85.370(10)
_cell_angle_beta 79.85(2)
_cell_angle_gamma 69.870(10)
_cell_formula_units_Z 2
_cell_length_a 7.2340(10)
_cell_length_b 10.3210(10)
_cell_length_c 19.308(2)
_cell_measurement_reflns_used 201
_cell_measurement_temperature 173(2)
_cell_measurement_theta_max 21.613
_cell_measurement_theta_min 3.404
_cell_volume 1332.0(3)
_computing_cell_refinement 'Dirax/lsq (Duisenberg & Schreurs 1989-2000)'
_computing_data_reduction 'EvalCCD (Duisenberg & Schreurs 1990-2000)'
_computing_molecular_graphics 'Ortep-3 for Windows (Farrugia, 1997)'
_computing_publication_material 'WinGX (Farrugia, 2012)'
_computing_structure_refinement 'SHELXL-97 (Sheldrick, 2008)'
_computing_structure_solution 'SIR97 (Altomare et al. 1999)'
_diffrn_ambient_temperature 173(2)
_diffrn_detector 'CCD plate'
_diffrn_detector_area_resol_mean 9
_diffrn_measured_fraction_theta_full 0.964
_diffrn_measured_fraction_theta_max 0.964
_diffrn_measurement_device_type 'Bruker-Nonius KappaCCD'
_diffrn_measurement_method 'CCD rotation images, thick slices'
_diffrn_radiation_monochromator graphite
_diffrn_radiation_source 'normal-focus sealed tube'
_diffrn_radiation_type MoK\a
_diffrn_radiation_wavelength 0.71073
_diffrn_reflns_av_R_equivalents 0.1327
_diffrn_reflns_av_sigmaI/netI 0.2969
_diffrn_reflns_limit_h_max 8
_diffrn_reflns_limit_h_min -8
_diffrn_reflns_limit_k_max 12
_diffrn_reflns_limit_k_min -12
_diffrn_reflns_limit_l_max 22
_diffrn_reflns_limit_l_min -22
_diffrn_reflns_number 16324
_diffrn_reflns_theta_full 25.00
_diffrn_reflns_theta_max 25.00
_diffrn_reflns_theta_min 3.04
_diffrn_source 'Enraf Nonius FR590'
_exptl_absorpt_coefficient_mu 0.070
_exptl_absorpt_correction_T_max 0.9993
_exptl_absorpt_correction_T_min 0.9794
_exptl_absorpt_correction_type multi-scan
_exptl_absorpt_process_details
;
SADABS(Bruker 2000)
;
_exptl_crystal_colour colorless
_exptl_crystal_density_diffrn 1.064
_exptl_crystal_density_method 'not measured'
_exptl_crystal_description needle
_exptl_crystal_F_000 464
_exptl_crystal_size_max 0.30
_exptl_crystal_size_mid 0.15
_exptl_crystal_size_min 0.01
_refine_diff_density_max 0.456
_refine_diff_density_min -0.357
_refine_diff_density_rms 0.071
_refine_ls_extinction_method none
_refine_ls_goodness_of_fit_ref 0.896
_refine_ls_hydrogen_treatment constr
_refine_ls_matrix_type full
_refine_ls_number_parameters 573
_refine_ls_number_reflns 8274
_refine_ls_number_restraints 375
_refine_ls_restrained_S_all 0.898
_refine_ls_R_factor_all 0.2219
_refine_ls_R_factor_gt 0.1026
_refine_ls_shift/su_max 0.000
_refine_ls_shift/su_mean 0.000
_refine_ls_structure_factor_coef Fsqd
_refine_ls_weighting_details 'calc w=1/[\s^2^(Fo^2^)+(0.1069P)^2^+0.0000P] where P=(Fo^2^+2Fc^2^)/3'
_refine_ls_weighting_scheme calc
_refine_ls_wR_factor_gt 0.2105
_refine_ls_wR_factor_ref 0.2528
_reflns_number_gt 3310
_reflns_number_total 8274
_reflns_threshold_expression >2sigma(I)
_cod_data_source_file np5b00779_si_002.cif
_cod_data_source_block mic35
_cod_depositor_comments 'Adding full bibliography for 1540720.cif.'
_cod_database_code 1540720

loop_
_symmetry_equiv_pos_as_xyz
'x, y, z'

loop_
_atom_site_label
_atom_site_type_symbol
_atom_site_fract_x
_atom_site_fract_y
_atom_site_fract_z
_atom_site_U_iso_or_equiv
_atom_site_adp_type
_atom_site_occupancy
_atom_site_symmetry_multiplicity
_atom_site_calc_flag
_atom_site_refinement_flags
C1A C 0.2718(13) 0.7428(10) 0.5996(4) 0.032(2) Uani 1 1 d U
H1A H 0.3871 0.7366 0.6224 0.039 Uiso 1 1 calc R
H1B H 0.1689 0.8344 0.6098 0.039 Uiso 1 1 calc R
C1B C 0.9458(12) -0.1933(9) 0.1772(4) 0.026(2) Uani 1 1 d U
H1C H 1.0787 -0.1882 0.1568 0.031 Uiso 1 1 calc R
H1D H 0.9451 -0.2855 0.1670 0.031 Uiso 1 1 calc R
C2A C 0.3391(12) 0.7280(9) 0.5187(4) 0.033(2) Uani 1 1 d U
H2A H 0.3736 0.8098 0.4989 0.040 Uiso 1 1 calc R
H2B H 0.4594 0.6452 0.5089 0.040 Uiso 1 1 calc R
C2B C 0.9177(12) -0.1802(10) 0.2553(4) 0.034(2) Uani 1 1 d U
H2C H 0.9405 -0.0954 0.2663 0.041 Uiso 1 1 calc R
H2D H 1.0160 -0.2603 0.2753 0.041 Uiso 1 1 calc R
C3A C 0.1787(11) 0.7156(9) 0.4851(4) 0.022(2) Uani 1 1 d U
C3B C 0.7061(12) -0.1740(9) 0.2881(4) 0.027(2) Uani 1 1 d U
C4A C 0.0852(11) 0.6109(8) 0.5143(4) 0.024(2) Uani 1 1 d U
H4A H -0.0352 0.6289 0.4915 0.029 Uiso 1 1 calc R
C4B C 0.5400(11) -0.0653(8) 0.2538(4) 0.024(2) Uani 1 1 d U
H4B H 0.4136 -0.0834 0.2737 0.029 Uiso 1 1 calc R
C5A C 0.0114(11) 0.6281(8) 0.5944(4) 0.020(2) Uani 1 1 d U
C5B C 0.5722(12) -0.0873(9) 0.1754(4) 0.030(2) Uani 1 1 d U
C6A C -0.0592(12) 0.5088(10) 0.6303(4) 0.032(2) Uani 1 1 d U
H6A H -0.1734 0.5064 0.6093 0.038 Uiso 1 1 calc R
H6B H 0.0502 0.4199 0.6205 0.038 Uiso 1 1 calc R
C6B C 0.4190(12) 0.0295(9) 0.1381(4) 0.031(2) Uani 1 1 d U
H6C H 0.2835 0.0266 0.1558 0.037 Uiso 1 1 calc R
H6D H 0.4223 0.1199 0.1504 0.037 Uiso 1 1 calc R
C7A C -0.1197(12) 0.5229(10) 0.7072(4) 0.035(2) Uani 1 1 d U
H7A H -0.1714 0.4479 0.7265 0.042 Uiso 1 1 calc R
H7B H -0.2282 0.6121 0.7176 0.042 Uiso 1 1 calc R
C7B C 0.4590(12) 0.0181(10) 0.0594(4) 0.035(2) Uani 1 1 d U
H7C H 0.3575 0.0956 0.0391 0.042 Uiso 1 1 calc R
H7D H 0.4450 -0.0689 0.0470 0.042 Uiso 1 1 calc R
C8A C 0.0587(13) 0.5161(10) 0.7431(5) 0.037(3) Uani 1 1 d U
H8A H 0.0122 0.5319 0.7947 0.044 Uiso 1 1 calc R
C8B C 0.6648(14) 0.0203(11) 0.0269(5) 0.043(3) Uani 1 1 d U
H8B H 0.6897 0.0025 -0.0246 0.052 Uiso 1 1 calc R
C9A C 0.1640(13) 0.6216(9) 0.7116(5) 0.034(2) Uani 1 1 d U
C9B C 0.8382(12) -0.0736(9) 0.0610(4) 0.027(2) Uani 1 1 d U
C10A C 0.1881(12) 0.6306(9) 0.6297(4) 0.025(2) Uani 1 1 d U
H10A H 0.2977 0.5430 0.6144 0.030 Uiso 1 1 calc R
C10B C 0.7924(11) -0.0865(9) 0.1414(4) 0.029(2) Uani 1 1 d U
H10B H 0.7949 0.0024 0.1576 0.034 Uiso 1 1 calc R
C11A C 0.3606(13) 0.5476(10) 0.7364(5) 0.042(3) Uani 1 1 d U
H11A H 0.4670 0.5788 0.7087 0.050 Uiso 1 1 calc R
H11B H 0.3516 0.5655 0.7867 0.050 Uiso 1 1 calc R
C11B C 0.9861(12) 0.0022(10) 0.0400(5) 0.038(2) Uani 1 1 d U
H11C H 1.0900 -0.0270 0.0707 0.046 Uiso 1 1 calc R
H11D H 1.0514 -0.0168 -0.0094 0.046 Uiso 1 1 calc R
C12A C 0.4038(13) 0.3982(10) 0.7258(5) 0.043(3) Uani 1 1 d U
H12A H 0.4770 0.3725 0.6772 0.052 Uiso 1 1 calc R
C12B C 0.8668(13) 0.1539(10) 0.0486(5) 0.045(3) Uani 1 1 d U
H12B H 0.8634 0.1831 0.0971 0.054 Uiso 1 1 calc R
C13A C 0.5163(14) 0.3058(10) 0.7783(5) 0.040(2) Uani 1 1 d U
H13A H 0.4520 0.3164 0.8259 0.048 Uiso 1 1 calc R
C13B C 0.9440(12) 0.2421(9) -0.0048(5) 0.035(2) Uani 1 1 d U
H13B H 0.9320 0.2336 -0.0523 0.042 Uiso 1 1 calc R
C14A C 0.6973(14) 0.2096(10) 0.7669(5) 0.034(2) Uani 1 1 d U
C14B C 1.0265(13) 0.3297(10) 0.0074(5) 0.038(2) Uani 1 1 d U
C15A C 0.8171(15) 0.1702(12) 0.6972(5) 0.059(3) Uani 1 1 d U
H15A H 0.7517 0.2331 0.6612 0.089 Uiso 1 1 calc R
H15B H 0.8295 0.0755 0.6877 0.089 Uiso 1 1 calc R
H15C H 0.9500 0.1759 0.6963 0.089 Uiso 1 1 calc R
C15B C 1.0516(15) 0.3687(11) 0.0792(5) 0.058(3) Uani 1 1 d U
H15E H 0.9817 0.3246 0.1166 0.087 Uiso 1 1 calc R
H15F H 0.9955 0.4691 0.0839 0.087 Uiso 1 1 calc R
H15G H 1.1936 0.3372 0.0830 0.087 Uiso 1 1 calc R
C16A C 0.8002(17) 0.1261(12) 0.8258(6) 0.071(4) Uani 1 1 d U
H16A H 0.7144 0.1547 0.8711 0.106 Uiso 1 1 calc R
H16B H 0.9267 0.1418 0.8251 0.106 Uiso 1 1 calc R
H16C H 0.8263 0.0278 0.8194 0.106 Uiso 1 1 calc R
C16B C 1.1037(16) 0.4129(12) -0.0533(5) 0.061(3) Uani 1 1 d U
H16E H 1.0879 0.3829 -0.0982 0.092 Uiso 1 1 calc R
H16F H 1.2450 0.3974 -0.0530 0.092 Uiso 1 1 calc R
H16G H 1.0273 0.5113 -0.0476 0.092 Uiso 1 1 calc R
C17A C 0.0591(14) 0.7591(10) 0.7468(5) 0.049(3) Uani 1 1 d U
H17A H 0.0239 0.7439 0.7975 0.074 Uiso 1 1 calc R
H17B H -0.0623 0.8085 0.7268 0.074 Uiso 1 1 calc R
H17C H 0.1478 0.8142 0.7391 0.074 Uiso 1 1 calc R
C17B C 0.9137(13) -0.2153(9) 0.0246(5) 0.040(2) Uani 1 1 d U
H17D H 1.0445 -0.2703 0.0367 0.060 Uiso 1 1 calc R
H17E H 0.9250 -0.2007 -0.0266 0.060 Uiso 1 1 calc R
H17F H 0.8191 -0.2645 0.0405 0.060 Uiso 1 1 calc R
C18A C -0.1635(12) 0.7655(9) 0.6003(5) 0.034(2) Uani 1 1 d U
H18A H -0.2189 0.7845 0.6500 0.051 Uiso 1 1 calc R
H18B H -0.2672 0.7594 0.5754 0.051 Uiso 1 1 calc R
H18C H -0.1161 0.8402 0.5792 0.051 Uiso 1 1 calc R
C18B C 0.5504(13) -0.2259(10) 0.1666(5) 0.042(3) Uani 1 1 d U
H18D H 0.5773 -0.2470 0.1165 0.063 Uiso 1 1 calc R
H18E H 0.4143 -0.2223 0.1863 0.063 Uiso 1 1 calc R
H18F H 0.6454 -0.2978 0.1914 0.063 Uiso 1 1 calc R
C19A C 0.1114(14) 0.7959(11) 0.4297(5) 0.045(3) Uani 1 1 d U
H19A H 0.1681 0.8642 0.4109 0.054 Uiso 1 1 calc R
H19B H 0.0075 0.7841 0.4097 0.054 Uiso 1 1 calc R
C19B C 0.6716(14) -0.2523(10) 0.3427(5) 0.041(3) Uani 1 1 d U
H19C H 0.7797 -0.3152 0.3629 0.049 Uiso 1 1 calc R
H19D H 0.5385 -0.2460 0.3619 0.049 Uiso 1 1 calc R
C20A C 0.2326(11) 0.4589(9) 0.4927(4) 0.023(2) Uani 1 1 d U
H20A H 0.3528 0.4363 0.5154 0.028 Uiso 1 1 calc R
H20B H 0.1651 0.3910 0.5100 0.028 Uiso 1 1 calc R
C20B C 0.5122(12) 0.0814(8) 0.2778(4) 0.020(2) Uani 1 1 d U
H20C H 0.6365 0.1023 0.2612 0.024 Uiso 1 1 calc R
H20D H 0.4041 0.1501 0.2559 0.024 Uiso 1 1 calc R
C21A C 0.2921(13) 0.4485(9) 0.4164(5) 0.031(2) Uani 1 1 d U
C21B C 0.4618(12) 0.0939(9) 0.3564(4) 0.018(2) Uani 1 1 d U
C22A C 0.4826(13) 0.4393(10) 0.3803(5) 0.030(2) Uani 1 1 d U
C22B C 0.2791(13) 0.1072(9) 0.3930(5) 0.028(2) Uani 1 1 d U
C23A C 0.5326(12) 0.4262(9) 0.3057(4) 0.025(2) Uani 1 1 d U
C23B C 0.2376(12) 0.1123(9) 0.4653(4) 0.024(2) Uani 1 1 d U
C24A C 0.3934(13) 0.4348(10) 0.2701(5) 0.036(3) Uani 1 1 d U
C24B C 0.3693(13) 0.1076(10) 0.5001(5) 0.036(3) Uani 1 1 d U
C25A C 0.1568(13) 0.4384(9) 0.3772(5) 0.029(2) Uani 1 1 d U
C25B C 0.6107(14) 0.0955(10) 0.3931(5) 0.037(3) Uani 1 1 d U
C26A C 0.7570(14) 0.4026(12) 0.2714(6) 0.056(3) Uani 1 1 d U
H26A H 0.7893 0.4857 0.2766 0.084 Uiso 1 1 calc R
H26B H 0.7751 0.3835 0.2213 0.084 Uiso 1 1 calc R
H26C H 0.8455 0.3241 0.2950 0.084 Uiso 1 1 calc R
C26B C 0.0133(14) 0.1320(12) 0.5022(6) 0.058(3) Uani 1 1 d U
H26D H -0.0760 0.2217 0.4879 0.087 Uiso 1 1 calc R
H26E H 0.0062 0.1281 0.5534 0.087 Uiso 1 1 calc R
H26F H -0.0274 0.0583 0.4878 0.087 Uiso 1 1 calc R
C27A C 0.4104(13) 0.4318(11) 0.1919(5) 0.044(3) Uani 1 1 d U
H27A H 0.4629 0.3358 0.1767 0.066 Uiso 1 1 calc R
H27B H 0.5010 0.4804 0.1695 0.066 Uiso 1 1 calc R
H27C H 0.2785 0.4771 0.1782 0.066 Uiso 1 1 calc R
C27B C 0.3763(12) 0.1046(9) 0.5796(4) 0.029(2) Uani 1 1 d U
H27D H 0.2457 0.1095 0.6062 0.043 Uiso 1 1 calc R
H27E H 0.4103 0.1837 0.5909 0.043 Uiso 1 1 calc R
H27F H 0.4775 0.0188 0.5922 0.043 Uiso 1 1 calc R
O1A O 0.2044(9) 0.3866(7) 0.7333(3) 0.0466(18) Uani 1 1 d U
O1B O 0.6687(9) 0.1617(6) 0.0387(3) 0.0433(17) Uani 1 1 d U
O2A O 0.2052(10) 0.4398(7) 0.3018(4) 0.0510(19) Uani 1 1 d U
O2B O 0.5649(9) 0.0953(6) 0.4674(3) 0.0404(18) Uani 1 1 d U
O3A O -0.0144(9) 0.4378(7) 0.4011(3) 0.0414(18) Uani 1 1 d U
O3B O 0.7806(9) 0.0939(6) 0.3668(3) 0.0400(18) Uani 1 1 d U
O4A O 0.6168(9) 0.4383(8) 0.4210(4) 0.050(2) Uani 1 1 d U
H4C H 0.7311 0.4161 0.3967 0.075 Uiso 1 1 calc R
O4B O 0.1394(9) 0.1131(7) 0.3545(3) 0.0429(18) Uani 1 1 d U
H4D H 0.0294 0.1267 0.3810 0.064 Uiso 1 1 calc R

loop_
_atom_site_aniso_label
_atom_site_aniso_U_11
_atom_site_aniso_U_22
_atom_site_aniso_U_33
_atom_site_aniso_U_23
_atom_site_aniso_U_13
_atom_site_aniso_U_12
C1A 0.037(4) 0.032(4) 0.035(4) -0.002(3) -0.006(3) -0.020(3)
C1B 0.027(4) 0.019(4) 0.028(4) 0.005(3) 0.002(3) -0.006(3)
C2A 0.032(4) 0.034(4) 0.045(4) 0.006(3) -0.008(3) -0.025(3)
C2B 0.029(4) 0.033(4) 0.042(4) 0.000(3) -0.007(3) -0.012(3)
C3A 0.024(4) 0.019(4) 0.027(4) 0.004(3) 0.000(3) -0.017(3)
C3B 0.031(4) 0.021(4) 0.029(4) -0.006(3) -0.002(3) -0.010(3)
C4A 0.029(4) 0.019(4) 0.026(4) 0.000(3) -0.008(3) -0.009(3)
C4B 0.021(4) 0.026(4) 0.032(4) -0.001(3) 0.000(3) -0.018(3)
C5A 0.017(3) 0.015(4) 0.024(4) -0.002(3) 0.003(3) -0.001(3)
C5B 0.037(4) 0.028(4) 0.032(4) 0.000(3) -0.006(3) -0.022(3)
C6A 0.027(4) 0.038(4) 0.035(4) 0.002(3) -0.004(3) -0.018(3)
C6B 0.030(4) 0.034(4) 0.033(4) 0.003(3) -0.005(3) -0.018(3)
C7A 0.035(4) 0.038(5) 0.040(4) 0.009(3) -0.005(3) -0.023(3)
C7B 0.035(4) 0.033(4) 0.040(4) 0.002(3) -0.015(3) -0.012(3)
C8A 0.041(4) 0.033(5) 0.036(4) -0.001(4) -0.003(3) -0.013(4)
C8B 0.049(4) 0.038(5) 0.045(5) 0.003(4) -0.003(4) -0.021(4)
C9A 0.034(4) 0.029(4) 0.035(4) 0.000(3) -0.002(3) -0.008(3)
C9B 0.025(4) 0.025(4) 0.031(4) -0.006(3) -0.001(3) -0.009(3)
C10A 0.027(4) 0.022(4) 0.031(4) -0.002(3) -0.001(3) -0.015(3)
C10B 0.026(4) 0.028(4) 0.034(4) 0.004(3) -0.002(3) -0.014(3)
C11A 0.043(4) 0.042(5) 0.042(4) -0.003(4) -0.008(3) -0.015(4)
C11B 0.033(4) 0.038(5) 0.038(4) 0.010(4) 0.004(3) -0.013(3)
C12A 0.038(4) 0.040(5) 0.049(4) -0.001(4) -0.002(3) -0.014(4)
C12B 0.039(4) 0.045(5) 0.047(4) 0.002(4) 0.000(3) -0.013(4)
C13A 0.047(4) 0.038(4) 0.034(4) 0.008(4) 0.001(3) -0.017(4)
C13B 0.043(4) 0.034(4) 0.030(4) 0.004(3) -0.002(3) -0.017(3)
C14A 0.044(4) 0.031(4) 0.028(4) 0.004(3) -0.008(3) -0.011(3)
C14B 0.037(4) 0.037(4) 0.035(4) 0.013(4) -0.002(3) -0.011(3)
C15A 0.055(5) 0.058(5) 0.057(5) -0.001(4) -0.005(4) -0.012(4)
C15B 0.060(5) 0.058(5) 0.059(5) -0.005(4) -0.008(4) -0.025(4)
C16A 0.074(5) 0.070(5) 0.063(5) 0.002(4) -0.015(4) -0.018(4)
C16B 0.068(5) 0.056(5) 0.060(5) -0.001(4) -0.003(4) -0.025(4)
C17A 0.054(4) 0.048(5) 0.047(4) -0.008(4) -0.012(4) -0.014(4)
C17B 0.044(4) 0.034(4) 0.040(4) 0.000(3) -0.001(3) -0.014(3)
C18A 0.036(4) 0.028(4) 0.044(4) -0.001(3) -0.011(3) -0.016(3)
C18B 0.042(4) 0.040(5) 0.047(4) 0.000(4) -0.002(3) -0.021(4)
C19A 0.046(4) 0.041(5) 0.050(5) 0.001(4) -0.004(3) -0.018(4)
C19B 0.044(4) 0.038(5) 0.046(4) 0.001(4) -0.002(3) -0.024(4)
C20A 0.021(4) 0.021(4) 0.031(4) 0.004(3) -0.007(3) -0.010(3)
C20B 0.022(4) 0.018(4) 0.020(4) 0.001(3) 0.000(3) -0.008(3)
C21A 0.033(4) 0.028(4) 0.034(4) -0.001(3) -0.011(3) -0.011(3)
C21B 0.025(4) 0.010(4) 0.022(4) 0.002(3) -0.006(3) -0.008(3)
C22A 0.032(4) 0.023(4) 0.033(4) 0.007(3) -0.003(3) -0.009(3)
C22B 0.034(4) 0.020(4) 0.033(4) 0.003(3) -0.007(3) -0.011(3)
C23A 0.037(4) 0.019(4) 0.028(4) -0.009(3) -0.011(3) -0.017(3)
C23B 0.037(4) 0.017(4) 0.023(4) -0.001(3) -0.008(3) -0.012(3)
C24A 0.031(4) 0.027(4) 0.039(4) 0.000(4) 0.012(3) -0.007(3)
C24B 0.037(4) 0.025(4) 0.040(4) 0.001(4) 0.010(4) -0.011(3)
C25A 0.037(4) 0.017(4) 0.031(4) -0.003(3) -0.003(3) -0.008(3)
C25B 0.039(4) 0.028(5) 0.040(5) -0.005(4) 0.001(4) -0.008(3)
C26A 0.050(5) 0.056(5) 0.060(5) -0.002(4) 0.003(4) -0.021(4)
C26B 0.056(5) 0.055(5) 0.061(5) 0.002(4) -0.002(4) -0.018(4)
C27A 0.040(4) 0.047(5) 0.048(5) -0.001(4) -0.002(3) -0.021(4)
C27B 0.032(4) 0.025(4) 0.025(4) 0.002(3) 0.002(3) -0.009(3)
O1A 0.040(3) 0.038(4) 0.060(4) 0.005(3) -0.004(3) -0.014(3)
O1B 0.041(3) 0.037(4) 0.058(4) 0.000(3) -0.007(3) -0.021(3)
O2A 0.054(3) 0.040(4) 0.060(4) 0.002(3) -0.021(3) -0.012(3)
O2B 0.047(3) 0.033(4) 0.041(3) -0.006(3) -0.014(3) -0.008(3)
O3A 0.038(3) 0.040(4) 0.058(4) -0.013(3) -0.019(3) -0.019(3)
O3B 0.038(3) 0.036(4) 0.049(3) -0.015(3) -0.017(3) -0.007(3)
O4A 0.045(3) 0.051(4) 0.061(4) -0.008(3) 0.000(3) -0.027(3)
O4B 0.040(3) 0.037(4) 0.048(3) -0.003(3) 0.009(3) -0.016(3)

loop_
_atom_type_symbol
_atom_type_description
_atom_type_scat_dispersion_real
_atom_type_scat_dispersion_imag
_atom_type_scat_source
C C 0.0033 0.0016 'International Tables Vol C Tables 4.2.6.8 and 6.1.1.4'
H H 0.0000 0.0000 'International Tables Vol C Tables 4.2.6.8 and 6.1.1.4'
O O 0.0106 0.0060 'International Tables Vol C Tables 4.2.6.8 and 6.1.1.4'

loop_
_geom_angle_atom_site_label_1
_geom_angle_atom_site_label_2
_geom_angle_atom_site_label_3
_geom_angle
C10A C1A C2A 110.7(7)
C10A C1A H1A 109.5
C2A C1A H1A 109.5
C10A C1A H1B 109.5
C2A C1A H1B 109.5
H1A C1A H1B 108.1
C10B C1B C2B 114.9(7)
C10B C1B H1C 108.5
C2B C1B H1C 108.5
C10B C1B H1D 108.5
C2B C1B H1D 108.5
H1C C1B H1D 107.5
C3A C2A C1A 110.4(7)
C3A C2A H2A 109.6
C1A C2A H2A 109.6
C3A C2A H2B 109.6
C1A C2A H2B 109.6
H2A C2A H2B 108.1
C1B C2B C3B 110.1(7)
C1B C2B H2C 109.6
C3B C2B H2C 109.6
C1B C2B H2D 109.6
C3B C2B H2D 109.6
H2C C2B H2D 108.2
C19A C3A C2A 123.0(8)
C19A C3A C4A 118.9(8)
C2A C3A C4A 118.1(7)
C19B C3B C2B 122.1(8)
C19B C3B C4B 123.6(8)
C2B C3B C4B 114.3(7)
C3A C4A C5A 111.3(6)
C3A C4A C20A 110.3(6)
C5A C4A C20A 114.1(6)
C3A C4A H4A 106.9
C5A C4A H4A 106.9
C20A C4A H4A 106.9
C5B C4B C3B 110.6(7)
C5B C4B C20B 117.2(7)
C3B C4B C20B 109.9(6)
C5B C4B H4B 106.1
C3B C4B H4B 106.1
C20B C4B H4B 106.1
C18A C5A C4A 104.3(7)
C18A C5A C6A 110.3(6)
C4A C5A C6A 113.8(6)
C18A C5A C10A 113.0(6)
C4A C5A C10A 108.0(6)
C6A C5A C10A 107.5(6)
C4B C5B C18B 106.5(7)
C4B C5B C6B 111.8(7)
C18B C5B C6B 110.5(7)
C4B C5B C10B 109.1(6)
C18B C5B C10B 111.3(7)
C6B C5B C10B 107.7(7)
C7A C6A C5A 113.3(7)
C7A C6A H6A 108.9
C5A C6A H6A 108.9
C7A C6A H6B 108.9
C5A C6A H6B 108.9
H6A C6A H6B 107.7
C7B C6B C5B 113.1(7)
C7B C6B H6C 109.0
C5B C6B H6C 109.0
C7B C6B H6D 109.0
C5B C6B H6D 109.0
H6C C6B H6D 107.8
C6A C7A C8A 110.8(7)
C6A C7A H7A 109.5
C8A C7A H7A 109.5
C6A C7A H7B 109.5
C8A C7A H7B 109.5
H7A C7A H7B 108.1
C6B C7B C8B 113.1(7)
C6B C7B H7C 109.0
C8B C7B H7C 109.0
C6B C7B H7D 109.0
C8B C7B H7D 109.0
H7C C7B H7D 107.8
O1A C8A C7A 109.4(8)
O1A C8A C9A 105.6(7)
C7A C8A C9A 113.6(8)
O1A C8A H8A 109.4
C7A C8A H8A 109.4
C9A C8A H8A 109.4
O1B C8B C9B 102.6(7)
O1B C8B C7B 106.9(7)
C9B C8B C7B 116.6(8)
O1B C8B H8B 110.1
C9B C8B H8B 110.1
C7B C8B H8B 110.1
C11A C9A C17A 111.2(7)
C11A C9A C10A 111.5(7)
C17A C9A C10A 114.0(8)
C11A C9A C8A 96.9(7)
C17A C9A C8A 109.9(8)
C10A C9A C8A 112.0(7)
C11B C9B C8B 100.2(7)
C11B C9B C10B 110.3(6)
C8B C9B C10B 114.5(7)
C11B C9B C17B 110.8(7)
C8B C9B C17B 107.6(7)
C10B C9B C17B 112.7(7)
C1A C10A C9A 111.9(7)
C1A C10A C5A 113.1(7)
C9A C10A C5A 118.1(6)
C1A C10A H10A 104.0
C9A C10A H10A 104.0
C5A C10A H10A 104.0
C1B C10B C9B 117.2(7)
C1B C10B C5B 110.1(7)
C9B C10B C5B 117.4(6)
C1B C10B H10B 103.3
C9B C10B H10B 103.3
C5B C10B H10B 103.3
C12A C11A C9A 105.9(7)
C12A C11A H11A 110.5
C9A C11A H11A 110.5
C12A C11A H11B 110.5
C9A C11A H11B 110.5
H11A C11A H11B 108.7
C12B C11B C9B 106.0(7)
C12B C11B H11C 110.5
C9B C11B H11C 110.5
C12B C11B H11D 110.5
C9B C11B H11D 110.5
H11C C11B H11D 108.7
O1A C12A C13A 109.6(7)
O1A C12A C11A 103.3(7)
C13A C12A C11A 114.0(8)
O1A C12A H12A 109.9
C13A C12A H12A 109.9
C11A C12A H12A 109.9
O1B C12B C13B 110.1(7)
O1B C12B C11B 103.1(7)
C13B C12B C11B 112.5(8)
O1B C12B H12B 110.3
C13B C12B H12B 110.3
C11B C12B H12B 110.3
C14A C13A C12A 127.9(8)
C14A C13A H13A 116.0
C12A C13A H13A 116.0
C14B C13B C12B 126.0(8)
C14B C13B H13B 117.0
C12B C13B H13B 117.0
C13A C14A C15A 125.0(8)
C13A C14A C16A 122.8(8)
C15A C14A C16A 112.3(8)
C13B C14B C15B 127.2(8)
C13B C14B C16B 120.5(8)
C15B C14B C16B 112.3(8)
C14A C15A H15A 109.5
C14A C15A H15B 109.5
H15A C15A H15B 109.5
C14A C15A H15C 109.5
H15A C15A H15C 109.5
H15B C15A H15C 109.5
C14B C15B H15E 109.5
C14B C15B H15F 109.5
H15E C15B H15F 109.5
C14B C15B H15G 109.5
H15E C15B H15G 109.5
H15F C15B H15G 109.5
C14A C16A H16A 109.5
C14A C16A H16B 109.5
H16A C16A H16B 109.5
C14A C16A H16C 109.5
H16A C16A H16C 109.5
H16B C16A H16C 109.5
C14B C16B H16E 109.5
C14B C16B H16F 109.5
H16E C16B H16F 109.5
C14B C16B H16G 109.5
H16E C16B H16G 109.5
H16F C16B H16G 109.5
C9A C17A H17A 109.5
C9A C17A H17B 109.5
H17A C17A H17B 109.5
C9A C17A H17C 109.5
H17A C17A H17C 109.5
H17B C17A H17C 109.5
C9B C17B H17D 109.5
C9B C17B H17E 109.5
H17D C17B H17E 109.5
C9B C17B H17F 109.5
H17D C17B H17F 109.5
H17E C17B H17F 109.5
C5A C18A H18A 109.5
C5A C18A H18B 109.5
H18A C18A H18B 109.5
C5A C18A H18C 109.5
H18A C18A H18C 109.5
H18B C18A H18C 109.5
C5B C18B H18D 109.5
C5B C18B H18E 109.5
H18D C18B H18E 109.5
C5B C18B H18F 109.5
H18D C18B H18F 109.5
H18E C18B H18F 109.5
C3A C19A H19A 120.0
C3A C19A H19B 120.0
H19A C19A H19B 120.0
C3B C19B H19C 120.0
C3B C19B H19D 120.0
H19C C19B H19D 120.0
C21A C20A C4A 111.3(7)
C21A C20A H20A 109.4
C4A C20A H20A 109.4
C21A C20A H20B 109.4
C4A C20A H20B 109.4
H20A C20A H20B 108.0
C21B C20B C4B 112.1(7)
C21B C20B H20C 109.2
C4B C20B H20C 109.2
C21B C20B H20D 109.2
C4B C20B H20D 109.2
H20C C20B H20D 107.9
C25A C21A C22A 117.1(9)
C25A C21A C20A 118.0(8)
C22A C21A C20A 124.8(8)
C22B C21B C25B 118.4(9)
C22B C21B C20B 123.5(7)
C25B C21B C20B 118.0(8)
O4A C22A C21A 115.6(9)
O4A C22A C23A 122.3(8)
C21A C22A C23A 122.0(8)
O4B C22B C21B 115.7(9)
O4B C22B C23B 121.4(8)
C21B C22B C23B 122.9(8)
C24A C23A C22A 118.6(8)
C24A C23A C26A 123.8(9)
C22A C23A C26A 117.6(7)
C24B C23B C22B 120.4(9)
C24B C23B C26B 121.6(9)
C22B C23B C26B 117.9(8)
C23A C24A O2A 122.4(9)
C23A C24A C27A 127.3(8)
O2A C24A C27A 110.2(8)
C23B C24B O2B 121.7(9)
C23B C24B C27B 133.7(9)
O2B C24B C27B 104.5(7)
O3A C25A C21A 125.4(9)
O3A C25A O2A 115.3(8)
C21A C25A O2A 119.0(8)
O3B C25B C21B 126.1(10)
O3B C25B O2B 117.0(8)
C21B C25B O2B 116.8(8)
C23A C26A H26A 109.5
C23A C26A H26B 109.5
H26A C26A H26B 109.5
C23A C26A H26C 109.5
H26A C26A H26C 109.5
H26B C26A H26C 109.5
C23B C26B H26D 109.5
C23B C26B H26E 109.5
H26D C26B H26E 109.5
C23B C26B H26F 109.5
H26D C26B H26F 109.5
H26E C26B H26F 109.5
C24A C27A H27A 109.5
C24A C27A H27B 109.5
H27A C27A H27B 109.5
C24A C27A H27C 109.5
H27A C27A H27C 109.5
H27B C27A H27C 109.5
C24B C27B H27D 109.5
C24B C27B H27E 109.5
H27D C27B H27E 109.5
C24B C27B H27F 109.5
H27D C27B H27F 109.5
H27E C27B H27F 109.5
C8A O1A C12A 110.2(7)
C12B O1B C8B 110.5(7)
C24A O2A C25A 119.9(7)
C24B O2B C25B 119.4(7)
C22A O4A H4C 109.5
C22B O4B H4D 109.5

loop_
_geom_bond_atom_site_label_1
_geom_bond_atom_site_label_2
_geom_bond_distance
C1A C10A 1.515(12)
C1A C2A 1.555(11)
C1A H1A 0.9900
C1A H1B 0.9900
C1B C10B 1.494(12)
C1B C2B 1.495(12)
C1B H1C 0.9900
C1B H1D 0.9900
C2A C3A 1.472(10)
C2A H2A 0.9900
C2A H2B 0.9900
C2B C3B 1.532(11)
C2B H2C 0.9900
C2B H2D 0.9900
C3A C19A 1.352(12)
C3A C4A 1.487(10)
C3B C19B 1.317(11)
C3B C4B 1.541(11)
C4A C5A 1.547(10)
C4A C20A 1.603(11)
C4A H4A 1.0000
C4B C5B 1.515(11)
C4B C20B 1.554(11)
C4B H4B 1.0000
C5A C18A 1.538(12)
C5A C6A 1.558(11)
C5A C10A 1.560(10)
C5B C18B 1.518(12)
C5B C6B 1.556(12)
C5B C10B 1.615(10)
C6A C7A 1.477(11)
C6A H6A 0.9900
C6A H6B 0.9900
C6B C7B 1.501(11)
C6B H6C 0.9900
C6B H6D 0.9900
C7A C8A 1.548(11)
C7A H7A 0.9900
C7A H7B 0.9900
C7B C8B 1.518(12)
C7B H7C 0.9900
C7B H7D 0.9900
C8A O1A 1.391(11)
C8A C9A 1.561(12)
C8A H8A 1.0000
C8B O1B 1.505(11)
C8B C9B 1.515(12)
C8B H8B 1.0000
C9A C11A 1.507(12)
C9A C17A 1.512(12)
C9A C10A 1.559(11)
C9B C11B 1.514(11)
C9B C10B 1.534(11)
C9B C17B 1.553(12)
C10A H10A 1.0000
C10B H10B 1.0000
C11A C12A 1.488(13)
C11A H11A 0.9900
C11A H11B 0.9900
C11B C12B 1.512(13)
C11B H11C 0.9900
C11B H11D 0.9900
C12A O1A 1.470(10)
C12A C13A 1.483(12)
C12A H12A 1.0000
C12B O1B 1.453(10)
C12B C13B 1.483(12)
C12B H12B 1.0000
C13A C14A 1.337(12)
C13A H13A 0.9500
C13B C14B 1.298(11)
C13B H13B 0.9500
C14A C15A 1.471(12)
C14A C16A 1.513(13)
C14B C15B 1.530(13)
C14B C16B 1.537(13)
C15A H15A 0.9800
C15A H15B 0.9800
C15A H15C 0.9800
C15B H15E 0.9800
C15B H15F 0.9800
C15B H15G 0.9800
C16A H16A 0.9800
C16A H16B 0.9800
C16A H16C 0.9800
C16B H16E 0.9800
C16B H16F 0.9800
C16B H16G 0.9800
C17A H17A 0.9800
C17A H17B 0.9800
C17A H17C 0.9800
C17B H17D 0.9800
C17B H17E 0.9800
C17B H17F 0.9800
C18A H18A 0.9800
C18A H18B 0.9800
C18A H18C 0.9800
C18B H18D 0.9800
C18B H18E 0.9800
C18B H18F 0.9800
C19A H19A 0.9500
C19A H19B 0.9500
C19B H19C 0.9500
C19B H19D 0.9500
C20A C21A 1.461(12)
C20A H20A 0.9900
C20A H20B 0.9900
C20B C21B 1.501(11)
C20B H20C 0.9900
C20B H20D 0.9900
C21A C25A 1.375(11)
C21A C22A 1.406(12)
C21B C22B 1.352(11)
C21B C25B 1.395(12)
C22A O4A 1.348(10)
C22A C23A 1.428(12)
C22B O4B 1.338(10)
C22B C23B 1.376(11)
C23A C24A 1.291(11)
C23A C26A 1.584(12)
C23B C24B 1.245(11)
C23B C26B 1.603(13)
C24A O2A 1.377(10)
C24A C27A 1.494(12)
C24B O2B 1.411(10)
C24B C27B 1.543(12)
C25A O3A 1.245(9)
C25A O2A 1.436(11)
C25B O3B 1.239(10)
C25B O2B 1.415(11)
C26A H26A 0.9800
C26A H26B 0.9800
C26A H26C 0.9800
C26B H26D 0.9800
C26B H26E 0.9800
C26B H26F 0.9800
C27A H27A 0.9800
C27A H27B 0.9800
C27A H27C 0.9800
C27B H27D 0.9800
C27B H27E 0.9800
C27B H27F 0.9800
O4A H4C 0.8400
O4B H4D 0.8400

loop_
_geom_torsion_atom_site_label_1
_geom_torsion_atom_site_label_2
_geom_torsion_atom_site_label_3
_geom_torsion_atom_site_label_4
_geom_torsion
C10A C1A C2A C3A 50.5(10)
C10B C1B C2B C3B 53.0(10)
C1A C2A C3A C19A 128.2(9)
C1A C2A C3A C4A -50.9(10)
C1B C2B C3B C19B 130.8(9)
C1B C2B C3B C4B -51.4(9)
C19A C3A C4A C5A -126.0(8)
C2A C3A C4A C5A 53.1(10)
C19A C3A C4A C20A 106.3(9)
C2A C3A C4A C20A -74.5(9)
C19B C3B C4B C5B -127.0(8)
C2B C3B C4B C5B 55.2(8)
C19B C3B C4B C20B 102.0(9)
C2B C3B C4B C20B -75.7(8)
C3A C4A C5A C18A 68.3(8)
C20A C4A C5A C18A -166.0(6)
C3A C4A C5A C6A -171.4(7)
C20A C4A C5A C6A -45.8(8)
C3A C4A C5A C10A -52.2(9)
C20A C4A C5A C10A 73.5(8)
C3B C4B C5B C18B 64.8(8)
C20B C4B C5B C18B -168.1(7)
C3B C4B C5B C6B -174.3(6)
C20B C4B C5B C6B -47.3(9)
C3B C4B C5B C10B -55.4(8)
C20B C4B C5B C10B 71.6(9)
C18A C5A C6A C7A -66.1(9)
C4A C5A C6A C7A 177.1(7)
C10A C5A C6A C7A 57.5(9)
C4B C5B C6B C7B 174.5(7)
C18B C5B C6B C7B -67.0(9)
C10B C5B C6B C7B 54.7(8)
C5A C6A C7A C8A -62.9(10)
C5B C6B C7B C8B -58.1(10)
C6A C7A C8A O1A -63.9(10)
C6A C7A C8A C9A 53.8(10)
C6B C7B C8B O1B -66.3(10)
C6B C7B C8B C9B 47.7(11)
O1A C8A C9A C11A -38.5(9)
C7A C8A C9A C11A -158.4(7)
O1A C8A C9A C17A -154.1(7)
C7A C8A C9A C17A 86.0(9)
O1A C8A C9A C10A 78.0(9)
C7A C8A C9A C10A -41.9(10)
O1B C8B C9B C11B -38.2(8)
C7B C8B C9B C11B -154.6(8)
O1B C8B C9B C10B 79.8(8)
C7B C8B C9B C10B -36.6(11)
O1B C8B C9B C17B -154.0(6)
C7B C8B C9B C17B 89.5(10)
C2A C1A C10A C9A 167.2(7)
C2A C1A C10A C5A -56.5(9)
C11A C9A C10A C1A -78.2(9)
C17A C9A C10A C1A 48.8(10)
C8A C9A C10A C1A 174.5(8)
C11A C9A C10A C5A 147.9(7)
C17A C9A C10A C5A -85.1(9)
C8A C9A C10A C5A 40.5(10)
C18A C5A C10A C1A -58.0(9)
C4A C5A C10A C1A 56.9(8)
C6A C5A C10A C1A -179.9(7)
C18A C5A C10A C9A 75.4(9)
C4A C5A C10A C9A -169.7(7)
C6A C5A C10A C9A -46.5(9)
C2B C1B C10B C9B 166.4(7)
C2B C1B C10B C5B -56.1(9)
C11B C9B C10B C1B -76.9(9)
C8B C9B C10B C1B 171.0(7)
C17B C9B C10B C1B 47.6(9)
C11B C9B C10B C5B 148.6(7)
C8B C9B C10B C5B 36.6(10)
C17B C9B C10B C5B -86.9(9)
C4B C5B C10B C1B 56.3(9)
C18B C5B C10B C1B -61.0(9)
C6B C5B C10B C1B 177.8(7)
C4B C5B C10B C9B -166.2(7)
C18B C5B C10B C9B 76.5(10)
C6B C5B C10B C9B -44.8(9)
C17A C9A C11A C12A 155.1(8)
C10A C9A C11A C12A -76.4(9)
C8A C9A C11A C12A 40.5(9)
C8B C9B C11B C12B 41.1(9)
C10B C9B C11B C12B -79.9(9)
C17B C9B C11B C12B 154.6(8)
C9A C11A C12A O1A -29.1(9)
C9A C11A C12A C13A -148.0(8)
C9B C11B C12B O1B -27.0(9)
C9B C11B C12B C13B -145.6(7)
O1A C12A C13A C14A 126.9(9)
C11A C12A C13A C14A -117.9(11)
O1B C12B C13B C14B 132.5(9)
C11B C12B C13B C14B -113.1(11)
C12A C13A C14A C15A -4.1(16)
C12A C13A C14A C16A 177.1(9)
C12B C13B C14B C15B -4.0(16)
C12B C13B C14B C16B 178.9(9)
C3A C4A C20A C21A -55.5(8)
C5A C4A C20A C21A 178.4(6)
C5B C4B C20B C21B 174.4(7)
C3B C4B C20B C21B -58.2(8)
C4A C20A C21A C25A -76.7(10)
C4A C20A C21A C22A 107.6(9)
C4B C20B C21B C22B -76.6(10)
C4B C20B C21B C25B 105.1(9)
C25A C21A C22A O4A -174.8(8)
C20A C21A C22A O4A 1.0(14)
C25A C21A C22A C23A 2.7(14)
C20A C21A C22A C23A 178.5(9)
C25B C21B C22B O4B 176.2(8)
C20B C21B C22B O4B -2.1(13)
C25B C21B C22B C23B -4.8(14)
C20B C21B C22B C23B 177.0(9)
O4A C22A C23A C24A -176.7(9)
C21A C22A C23A C24A 6.0(14)
O4A C22A C23A C26A 2.9(13)
C21A C22A C23A C26A -174.4(8)
O4B C22B C23B C24B -179.5(9)
C21B C22B C23B C24B 1.5(15)
O4B C22B C23B C26B -2.5(13)
C21B C22B C23B C26B 178.5(8)
C22A C23A C24A O2A -7.9(14)
C26A C23A C24A O2A 172.6(8)
C22A C23A C24A C27A 176.4(10)
C26A C23A C24A C27A -3.2(16)
C22B C23B C24B O2B -0.8(15)
C26B C23B C24B O2B -177.6(8)
C22B C23B C24B C27B -176.9(10)
C26B C23B C24B C27B 6.2(17)
C22A C21A C25A O3A 176.4(8)
C20A C21A C25A O3A 0.3(14)
C22A C21A C25A O2A -9.1(13)
C20A C21A C25A O2A 174.8(8)
C22B C21B C25B O3B -174.8(9)
C20B C21B C25B O3B 3.6(14)
C22B C21B C25B O2B 6.9(13)
C20B C21B C25B O2B -174.7(8)
C7A C8A O1A C12A 145.6(7)
C9A C8A O1A C12A 23.0(9)
C13A C12A O1A C8A 125.0(8)
C11A C12A O1A C8A 3.1(10)
C13B C12B O1B C8B 122.1(8)
C11B C12B O1B C8B 1.9(9)
C9B C8B O1B C12B 23.5(9)
C7B C8B O1B C12B 146.7(7)
C23A C24A O2A C25A 1.3(14)
C27A C24A O2A C25A 177.7(8)
O3A C25A O2A C24A -177.3(8)
C21A C25A O2A C24A 7.6(12)
C23B C24B O2B C25B 3.3(13)
C27B C24B O2B C25B -179.6(8)
O3B C25B O2B C24B 175.3(8)
C21B C25B O2B C24B -6.3(12)
